data_7001495
loop_
_publ_author_name
'Zhu, Bi-Xue'
'Zhang, Qi-Long'
'Zhang, Yun-Qian'
'Tao, Zhu'
'Clegg, Jack K.'
'Reimers, Jeffrey R.'
'Lindoy, Leonard F.'
'Wei, Gang'

_publ_section_title
;
 Polymeric di- and discrete trinuclear silver(I) assemblies
 incorporating \g-carbon bonded, neutral acetylacetone-imine motifs
 assembled from racemic and diastereopure
 N,N&#x2032;-bis(acetylacetone)cyclohexanediimine units
;
_journal_issue 25
_journal_name_full 'Dalton Transactions'
_journal_page_first 4896
_journal_page_last 4900
_journal_paper_doi 10.1039/b903467f
_journal_year 2009
_chemical_formula_moiety 'C16 H26 Ag N3 O5'
_chemical_formula_sum 'C16 H26 Ag N3 O5'
_chemical_formula_weight 448.27
_chemical_name_systematic
;
?
;
_space_group_IT_number 14
_symmetry_cell_setting monoclinic
_symmetry_space_group_name_Hall '-P 2yn'
_symmetry_space_group_name_H-M 'P 1 21/n 1'
_atom_sites_solution_hydrogens geom
_atom_sites_solution_primary direct
_atom_sites_solution_secondary difmap
_audit_creation_method SHELXL-97
_cell_angle_alpha 90.00
_cell_angle_beta 100.501(2)
_cell_angle_gamma 90.00
_cell_formula_units_Z 4
_cell_length_a 9.2127(5)
_cell_length_b 14.0792(7)
_cell_length_c 14.6593(8)
_cell_measurement_reflns_used 3648
_cell_measurement_temperature 293(2)
_cell_measurement_theta_max 26.00
_cell_measurement_theta_min 2.02
_cell_volume 1869.57(17)
_computing_cell_refinement 'SAINT (Bruker, 2002)'
_computing_data_collection 'SMART (Bruker, 2002)'
_computing_data_reduction 'SAINT (Bruker, 2002)'
_computing_molecular_graphics 'Ortep-3 for Windows (Farrugia, 1997)'
_computing_publication_material 'WinGX (Farrugia, 1999)'
_computing_structure_refinement 'SHELXL-97 (Sheldrick, 1997)'
_computing_structure_solution 'SHELXS-97 (Sheldrick, 1997)'
_diffrn_ambient_temperature 293(2)
_diffrn_measured_fraction_theta_full 0.993
_diffrn_measured_fraction_theta_max 0.993
_diffrn_measurement_device_type 'Bruker Smart Apex 2 CCD Area Detector'
_diffrn_measurement_method '\f and \w scan'
_diffrn_radiation_monochromator graphite
_diffrn_radiation_source 'fine-focus sealed tube'
_diffrn_radiation_type MoK\a
_diffrn_radiation_wavelength 0.71073
_diffrn_reflns_av_R_equivalents 0.0231
_diffrn_reflns_av_sigmaI/netI 0.0176
_diffrn_reflns_limit_h_max 10
_diffrn_reflns_limit_h_min -11
_diffrn_reflns_limit_k_max 17
_diffrn_reflns_limit_k_min -17
_diffrn_reflns_limit_l_max 18
_diffrn_reflns_limit_l_min -18
_diffrn_reflns_number 20564
_diffrn_reflns_theta_full 26.00
_diffrn_reflns_theta_max 26.00
_diffrn_reflns_theta_min 2.02
_diffrn_standards_interval_count 0
_diffrn_standards_interval_time 0
_diffrn_standards_number 0
_exptl_absorpt_coefficient_mu 1.109
_exptl_absorpt_correction_T_max 0.8426
_exptl_absorpt_correction_T_min 0.7691
_exptl_absorpt_correction_type multi-scan
_exptl_absorpt_process_details 'SADABS (Bruker, 2005)'
_exptl_crystal_colour colorless
_exptl_crystal_density_diffrn 1.593
_exptl_crystal_density_method 'not measured'
_exptl_crystal_description prism
_exptl_crystal_F_000 920
_exptl_crystal_size_max 0.25
_exptl_crystal_size_mid 0.21
_exptl_crystal_size_min 0.16
_refine_diff_density_max 0.520
_refine_diff_density_min -0.662
_refine_diff_density_rms 0.074
_refine_ls_extinction_method none
_refine_ls_goodness_of_fit_ref 1.046
_refine_ls_hydrogen_treatment constr
_refine_ls_matrix_type full
_refine_ls_number_parameters 226
_refine_ls_number_reflns 3648
_refine_ls_number_restraints 0
_refine_ls_restrained_S_all 1.046
_refine_ls_R_factor_all 0.0350
_refine_ls_R_factor_gt 0.0318
_refine_ls_shift/su_max 0.000
_refine_ls_shift/su_mean 0.000
_refine_ls_structure_factor_coef Fsqd
_refine_ls_weighting_details 'calc w=1/[\s^2^(Fo^2^)+(0.0419P)^2^+2.2212P] where P=(Fo^2^+2Fc^2^)/3'
_refine_ls_weighting_scheme calc
_refine_ls_wR_factor_gt 0.0830
_refine_ls_wR_factor_ref 0.0848
_reflns_number_gt 3325
_reflns_number_total 3648
_reflns_threshold_expression >2sigma(I)
_cod_data_source_file b903467f.txt
_cod_data_source_block p
_cod_original_sg_symbol_H-M 'P 21/n'
_cod_database_code 7001495

loop_
_symmetry_equiv_pos_as_xyz
'x, y, z'
'-x+1/2, y+1/2, -z+1/2'
'-x, -y, -z'
'x-1/2, -y-1/2, z-1/2'

loop_
_atom_site_label
_atom_site_type_symbol
_atom_site_fract_x
_atom_site_fract_y
_atom_site_fract_z
_atom_site_U_iso_or_equiv
_atom_site_adp_type
_atom_site_occupancy
_atom_site_symmetry_multiplicity
_atom_site_calc_flag
_atom_site_refinement_flags
_atom_site_disorder_assembly
_atom_site_disorder_group
C1 C 0.2557(3) -0.0649(2) 0.0706(2) 0.0480(7) Uani 1 1 d . . .
H1A H 0.1940 -0.0486 0.0126 0.072 Uiso 1 1 calc R . .
H1B H 0.2702 -0.0098 0.1098 0.072 Uiso 1 1 calc R . .
H1C H 0.2093 -0.1140 0.1004 0.072 Uiso 1 1 calc R . .
C2 C 0.4029(3) -0.09961(17) 0.05304(18) 0.0290(5) Uani 1 1 d . . .
C3 C 0.5106(3) -0.12758(17) 0.13109(16) 0.0288(5) Uani 1 1 d . . .
H3 H 0.4923 -0.1140 0.1900 0.035 Uiso 1 1 calc R . .
C4 C 0.6431(3) -0.17455(16) 0.12397(16) 0.0254(5) Uani 1 1 d . . .
C5 C 0.7374(3) -0.2128(2) 0.21044(18) 0.0373(6) Uani 1 1 d . . .
H5A H 0.8231 -0.2430 0.1949 0.056 Uiso 1 1 calc R . .
H5B H 0.6819 -0.2582 0.2388 0.056 Uiso 1 1 calc R . .
H5C H 0.7675 -0.1616 0.2529 0.056 Uiso 1 1 calc R . .
C6 C 0.8049(2) -0.24627(17) 0.02247(16) 0.0261(5) Uani 1 1 d . . .
H6 H 0.8712 -0.2607 0.0811 0.031 Uiso 1 1 calc R . .
C7 C 0.8930(3) -0.19451(19) -0.0411(2) 0.0364(6) Uani 1 1 d . . .
H7A H 0.9349 -0.1368 -0.0111 0.044 Uiso 1 1 calc R . .
H7B H 0.8279 -0.1770 -0.0983 0.044 Uiso 1 1 calc R . .
C8 C 1.0170(3) -0.2584(2) -0.0628(2) 0.0446(7) Uani 1 1 d . . .
H8A H 1.0702 -0.2256 -0.1047 0.053 Uiso 1 1 calc R . .
H8B H 1.0859 -0.2720 -0.0060 0.053 Uiso 1 1 calc R . .
C9 C 0.9548(3) -0.3510(2) -0.1071(2) 0.0425(7) Uani 1 1 d . . .
H9A H 1.0351 -0.3912 -0.1185 0.051 Uiso 1 1 calc R . .
H9B H 0.8917 -0.3377 -0.1662 0.051 Uiso 1 1 calc R . .
C10 C 0.8661(3) -0.40318(19) -0.04426(19) 0.0338(6) Uani 1 1 d . . .
H10A H 0.9311 -0.4211 0.0129 0.041 Uiso 1 1 calc R . .
H10B H 0.8247 -0.4608 -0.0748 0.041 Uiso 1 1 calc R . .
C11 C 0.7415(2) -0.34057(17) -0.02180(16) 0.0261(5) Uani 1 1 d . . .
H11 H 0.6714 -0.3270 -0.0791 0.031 Uiso 1 1 calc R . .
C12 C 0.4136(3) -0.3496(2) -0.0340(2) 0.0382(6) Uani 1 1 d . . .
H12A H 0.4659 -0.3295 -0.0816 0.057 Uiso 1 1 calc R . .
H12B H 0.3616 -0.2966 -0.0142 0.057 Uiso 1 1 calc R . .
H12C H 0.3444 -0.3985 -0.0579 0.057 Uiso 1 1 calc R . .
C13 C 0.5213(3) -0.38758(17) 0.04703(18) 0.0286(5) Uani 1 1 d . . .
C14 C 0.4705(3) -0.42106(19) 0.1248(2) 0.0350(6) Uani 1 1 d . . .
H14 H 0.3694 -0.4190 0.1242 0.042 Uiso 1 1 calc R . .
C15 C 0.5617(3) -0.45762(19) 0.2039(2) 0.0373(6) Uani 1 1 d . . .
C16 C 0.4925(5) -0.4889(3) 0.2845(3) 0.0636(10) Uani 1 1 d . . .
H16A H 0.5679 -0.5122 0.3334 0.095 Uiso 1 1 calc R . .
H16B H 0.4223 -0.5385 0.2647 0.095 Uiso 1 1 calc R . .
H16C H 0.4433 -0.4360 0.3068 0.095 Uiso 1 1 calc R . .
N1 N 0.6850(2) -0.18629(14) 0.04229(13) 0.0256(4) Uani 1 1 d . . .
H1 H 0.6361 -0.1552 -0.0037 0.031 Uiso 1 1 calc R . .
N2 N 0.6649(2) -0.38976(14) 0.04325(14) 0.0265(4) Uani 1 1 d . . .
H2 H 0.7191 -0.4245 0.0842 0.032 Uiso 1 1 calc R . .
N3 N 0.4153(3) 0.16734(19) 0.26161(16) 0.0428(6) Uani 1 1 d . . .
O1 O 0.4258(2) -0.10405(13) -0.02839(12) 0.0344(4) Uani 1 1 d . . .
O2 O 0.6999(2) -0.46737(14) 0.20948(14) 0.0408(5) Uani 1 1 d . . .
O3 O 0.4459(5) 0.0959(3) 0.3084(2) 0.0996(11) Uani 1 1 d . . .
O4 O 0.4505(3) 0.17004(18) 0.18385(15) 0.0568(6) Uani 1 1 d . . .
O5 O 0.3585(4) 0.2369(3) 0.2913(2) 0.0963(11) Uani 1 1 d . . .
Ag1 Ag 0.59912(3) 0.027351(16) 0.175344(14) 0.04429(10) Uani 1 1 d . . .

loop_
_atom_site_aniso_label
_atom_site_aniso_U_11
_atom_site_aniso_U_22
_atom_site_aniso_U_33
_atom_site_aniso_U_23
_atom_site_aniso_U_13
_atom_site_aniso_U_12
C1 0.0335(15) 0.0516(18) 0.0615(19) -0.0058(15) 0.0158(14) 0.0097(13)
C2 0.0307(12) 0.0230(11) 0.0348(13) -0.0035(10) 0.0099(10) 0.0012(10)
C3 0.0389(13) 0.0272(12) 0.0233(11) -0.0015(9) 0.0138(10) 0.0033(10)
C4 0.0320(12) 0.0197(10) 0.0246(11) -0.0009(9) 0.0055(9) -0.0002(9)
C5 0.0495(16) 0.0369(14) 0.0240(12) 0.0001(11) 0.0025(11) 0.0095(12)
C6 0.0220(11) 0.0287(12) 0.0277(11) 0.0014(10) 0.0049(9) 0.0059(9)
C7 0.0304(13) 0.0343(14) 0.0482(16) 0.0044(12) 0.0167(12) 0.0025(11)
C8 0.0339(14) 0.0450(16) 0.0617(19) 0.0041(14) 0.0270(14) 0.0047(13)
C9 0.0411(15) 0.0484(17) 0.0434(16) -0.0025(13) 0.0218(13) 0.0103(13)
C10 0.0344(13) 0.0313(13) 0.0375(14) -0.0051(11) 0.0111(11) 0.0066(11)
C11 0.0244(11) 0.0306(12) 0.0238(11) 0.0003(9) 0.0052(9) 0.0043(10)
C12 0.0259(13) 0.0372(14) 0.0483(16) -0.0016(12) -0.0013(11) 0.0024(11)
C13 0.0251(12) 0.0227(11) 0.0373(13) -0.0076(10) 0.0036(10) 0.0003(9)
C14 0.0272(12) 0.0340(13) 0.0466(15) -0.0059(12) 0.0142(11) -0.0049(11)
C15 0.0478(16) 0.0321(13) 0.0356(14) -0.0063(11) 0.0168(12) -0.0093(12)
C16 0.081(3) 0.069(2) 0.051(2) 0.0050(18) 0.039(2) -0.007(2)
N1 0.0257(10) 0.0272(10) 0.0243(9) 0.0010(8) 0.0052(8) 0.0056(8)
N2 0.0231(10) 0.0289(10) 0.0271(10) 0.0015(8) 0.0030(8) 0.0035(8)
N3 0.0381(13) 0.0544(15) 0.0340(12) -0.0108(11) 0.0016(10) 0.0056(11)
O1 0.0397(10) 0.0350(10) 0.0277(9) 0.0002(7) 0.0040(7) 0.0092(8)
O2 0.0406(11) 0.0512(12) 0.0289(10) 0.0053(8) 0.0021(8) -0.0052(9)
O3 0.151(3) 0.084(2) 0.0670(19) 0.0318(17) 0.028(2) 0.023(2)
O4 0.0650(15) 0.0668(15) 0.0406(12) 0.0041(11) 0.0147(10) 0.0142(12)
O5 0.091(2) 0.111(3) 0.085(2) -0.045(2) 0.0108(17) 0.046(2)
Ag1 0.06039(17) 0.03710(14) 0.03086(14) -0.00520(8) -0.00370(10) 0.00980(10)

loop_
_atom_type_symbol
_atom_type_description
_atom_type_scat_dispersion_real
_atom_type_scat_dispersion_imag
_atom_type_scat_source
C C 0.0033 0.0016 'International Tables Vol C Tables 4.2.6.8 and 6.1.1.4'
H H 0.0000 0.0000 'International Tables Vol C Tables 4.2.6.8 and 6.1.1.4'
N N 0.0061 0.0033 'International Tables Vol C Tables 4.2.6.8 and 6.1.1.4'
O O 0.0106 0.0060 'International Tables Vol C Tables 4.2.6.8 and 6.1.1.4'
Ag Ag -0.8971 1.1015 'International Tables Vol C Tables 4.2.6.8 and 6.1.1.4'

loop_
_geom_angle_atom_site_label_1
_geom_angle_atom_site_label_2
_geom_angle_atom_site_label_3
_geom_angle
_geom_angle_site_symmetry_1
_geom_angle_site_symmetry_3
_geom_angle_publ_flag
C2 C1 H1A 109.5 . . ?
C2 C1 H1B 109.5 . . ?
H1A C1 H1B 109.5 . . ?
C2 C1 H1C 109.5 . . ?
H1A C1 H1C 109.5 . . ?
H1B C1 H1C 109.5 . . ?
O1 C2 C3 122.5(2) . . ?
O1 C2 C1 119.5(2) . . ?
C3 C2 C1 118.0(2) . . ?
C4 C3 C2 123.8(2) . . ?
C4 C3 Ag1 101.07(16) . . ?
C2 C3 Ag1 96.87(15) . . ?
C4 C3 H3 118.1 . . ?
C2 C3 H3 118.1 . . ?
Ag1 C3 H3 70.7 . . ?
N1 C4 C3 121.4(2) . . ?
N1 C4 C5 119.8(2) . . ?
C3 C4 C5 118.8(2) . . ?
C4 C5 H5A 109.5 . . ?
C4 C5 H5B 109.5 . . ?
H5A C5 H5B 109.5 . . ?
C4 C5 H5C 109.5 . . ?
H5A C5 H5C 109.5 . . ?
H5B C5 H5C 109.5 . . ?
N1 C6 C7 110.5(2) . . ?
N1 C6 C11 109.76(18) . . ?
C7 C6 C11 110.9(2) . . ?
N1 C6 H6 108.5 . . ?
C7 C6 H6 108.5 . . ?
C11 C6 H6 108.5 . . ?
C6 C7 C8 110.2(2) . . ?
C6 C7 H7A 109.6 . . ?
C8 C7 H7A 109.6 . . ?
C6 C7 H7B 109.6 . . ?
C8 C7 H7B 109.6 . . ?
H7A C7 H7B 108.1 . . ?
C9 C8 C7 110.8(2) . . ?
C9 C8 H8A 109.5 . . ?
C7 C8 H8A 109.5 . . ?
C9 C8 H8B 109.5 . . ?
C7 C8 H8B 109.5 . . ?
H8A C8 H8B 108.1 . . ?
C8 C9 C10 110.9(2) . . ?
C8 C9 H9A 109.5 . . ?
C10 C9 H9A 109.5 . . ?
C8 C9 H9B 109.5 . . ?
C10 C9 H9B 109.5 . . ?
H9A C9 H9B 108.1 . . ?
C9 C10 C11 111.0(2) . . ?
C9 C10 H10A 109.4 . . ?
C11 C10 H10A 109.4 . . ?
C9 C10 H10B 109.4 . . ?
C11 C10 H10B 109.4 . . ?
H10A C10 H10B 108.0 . . ?
N2 C11 C10 109.8(2) . . ?
N2 C11 C6 108.91(18) . . ?
C10 C11 C6 110.11(19) . . ?
N2 C11 H11 109.3 . . ?
C10 C11 H11 109.3 . . ?
C6 C11 H11 109.3 . . ?
C13 C12 H12A 109.5 . . ?
C13 C12 H12B 109.5 . . ?
H12A C12 H12B 109.5 . . ?
C13 C12 H12C 109.5 . . ?
H12A C12 H12C 109.5 . . ?
H12B C12 H12C 109.5 . . ?
N2 C13 C14 120.7(2) . . ?
N2 C13 C12 119.5(2) . . ?
C14 C13 C12 119.8(2) . . ?
C13 C14 C15 124.2(2) . . ?
C13 C14 H14 117.9 . . ?
C15 C14 H14 117.9 . . ?
O2 C15 C14 122.5(2) . . ?
O2 C15 C16 118.7(3) . . ?
C14 C15 C16 118.7(3) . . ?
C15 C16 H16A 109.5 . . ?
C15 C16 H16B 109.5 . . ?
H16A C16 H16B 109.5 . . ?
C15 C16 H16C 109.5 . . ?
H16A C16 H16C 109.5 . . ?
H16B C16 H16C 109.5 . . ?
C4 N1 C6 127.1(2) . . ?
C4 N1 H1 116.4 . . ?
C6 N1 H1 116.4 . . ?
C13 N2 C11 128.1(2) . . ?
C13 N2 H2 116.0 . . ?
C11 N2 H2 116.0 . . ?
O3 N3 O5 121.9(3) . . ?
O3 N3 O4 118.0(3) . . ?
O5 N3 O4 120.1(3) . . ?
C2 O1 Ag1 146.57(16) . 3_655 ?
C15 O2 Ag1 136.51(18) . 2_645 ?
N3 O4 Ag1 105.29(18) . . ?
O2 Ag1 C3 115.22(8) 2_655 . ?
O2 Ag1 O1 126.10(7) 2_655 3_655 ?
C3 Ag1 O1 101.38(7) . 3_655 ?
O2 Ag1 O4 108.88(8) 2_655 . ?
C3 Ag1 O4 126.85(9) . . ?
O1 Ag1 O4 73.23(7) 3_655 . ?

loop_
_geom_bond_atom_site_label_1
_geom_bond_atom_site_label_2
_geom_bond_distance
_geom_bond_site_symmetry_2
_geom_bond_publ_flag
C1 C2 1.506(3) . ?
C1 H1A 0.9600 . ?
C1 H1B 0.9600 . ?
C1 H1C 0.9600 . ?
C2 O1 1.251(3) . ?
C2 C3 1.426(4) . ?
C3 C4 1.409(3) . ?
C3 Ag1 2.377(2) . ?
C3 H3 0.9300 . ?
C4 N1 1.334(3) . ?
C4 C5 1.500(3) . ?
C5 H5A 0.9600 . ?
C5 H5B 0.9600 . ?
C5 H5C 0.9600 . ?
C6 N1 1.461(3) . ?
C6 C7 1.527(3) . ?
C6 C11 1.545(3) . ?
C6 H6 0.9800 . ?
C7 C8 1.533(4) . ?
C7 H7A 0.9700 . ?
C7 H7B 0.9700 . ?
C8 C9 1.521(4) . ?
C8 H8A 0.9700 . ?
C8 H8B 0.9700 . ?
C9 C10 1.526(4) . ?
C9 H9A 0.9700 . ?
C9 H9B 0.9700 . ?
C10 C11 1.530(3) . ?
C10 H10A 0.9700 . ?
C10 H10B 0.9700 . ?
C11 N2 1.460(3) . ?
C11 H11 0.9800 . ?
C12 C13 1.500(4) . ?
C12 H12A 0.9600 . ?
C12 H12B 0.9600 . ?
C12 H12C 0.9600 . ?
C13 N2 1.335(3) . ?
C13 C14 1.391(4) . ?
C14 C15 1.400(4) . ?
C14 H14 0.9300 . ?
C15 O2 1.268(4) . ?
C15 C16 1.507(4) . ?
C16 H16A 0.9600 . ?
C16 H16B 0.9600 . ?
C16 H16C 0.9600 . ?
N1 H1 0.8600 . ?
N2 H2 0.8600 . ?
N3 O3 1.221(4) . ?
N3 O5 1.227(4) . ?
N3 O4 1.241(3) . ?
O1 Ag1 2.3831(18) 3_655 ?
O2 Ag1 2.268(2) 2_645 ?
O4 Ag1 2.447(2) . ?
Ag1 O2 2.268(2) 2_655 ?
Ag1 O1 2.3831(18) 3_655 ?

loop_
_geom_torsion_atom_site_label_1
_geom_torsion_atom_site_label_2
_geom_torsion_atom_site_label_3
_geom_torsion_atom_site_label_4
_geom_torsion
_geom_torsion_site_symmetry_1
_geom_torsion_site_symmetry_2
_geom_torsion_site_symmetry_3
_geom_torsion_site_symmetry_4
_geom_torsion_publ_flag
O1 C2 C3 C4 -9.1(4) . . . . ?
C1 C2 C3 C4 170.0(2) . . . . ?
O1 C2 C3 Ag1 99.1(2) . . . . ?
C1 C2 C3 Ag1 -81.7(2) . . . . ?
C2 C3 C4 N1 8.0(4) . . . . ?
Ag1 C3 C4 N1 -98.1(2) . . . . ?
C2 C3 C4 C5 -171.3(2) . . . . ?
Ag1 C3 C4 C5 82.6(2) . . . . ?
N1 C6 C7 C8 -179.1(2) . . . . ?
C11 C6 C7 C8 -57.1(3) . . . . ?
C6 C7 C8 C9 57.4(3) . . . . ?
C7 C8 C9 C10 -57.4(3) . . . . ?
C8 C9 C10 C11 57.1(3) . . . . ?
C9 C10 C11 N2 -176.2(2) . . . . ?
C9 C10 C11 C6 -56.3(3) . . . . ?
N1 C6 C11 N2 -60.5(2) . . . . ?
C7 C6 C11 N2 177.10(19) . . . . ?
N1 C6 C11 C10 179.08(19) . . . . ?
C7 C6 C11 C10 56.7(3) . . . . ?
N2 C13 C14 C15 0.8(4) . . . . ?
C12 C13 C14 C15 -179.9(2) . . . . ?
C13 C14 C15 O2 -3.3(4) . . . . ?
C13 C14 C15 C16 178.3(3) . . . . ?
C3 C4 N1 C6 -169.1(2) . . . . ?
C5 C4 N1 C6 10.3(4) . . . . ?
C7 C6 N1 C4 -137.4(2) . . . . ?
C11 C6 N1 C4 100.0(3) . . . . ?
C14 C13 N2 C11 -165.7(2) . . . . ?
C12 C13 N2 C11 15.0(4) . . . . ?
C10 C11 N2 C13 -144.4(2) . . . . ?
C6 C11 N2 C13 95.0(3) . . . . ?
C3 C2 O1 Ag1 -137.0(2) . . . 3_655 ?
C1 C2 O1 Ag1 43.8(4) . . . 3_655 ?
C14 C15 O2 Ag1 154.5(2) . . . 2_645 ?
C16 C15 O2 Ag1 -27.1(4) . . . 2_645 ?
O3 N3 O4 Ag1 -7.2(4) . . . . ?
O5 N3 O4 Ag1 169.2(3) . . . . ?
C4 C3 Ag1 O2 -46.41(17) . . . 2_655 ?
C2 C3 Ag1 O2 -172.84(13) . . . 2_655 ?
C4 C3 Ag1 O1 92.98(15) . . . 3_655 ?
C2 C3 Ag1 O1 -33.45(15) . . . 3_655 ?
C4 C3 Ag1 O4 170.44(13) . . . . ?
C2 C3 Ag1 O4 44.02(17) . . . . ?
N3 O4 Ag1 O2 -60.2(2) . . . 2_655 ?
N3 O4 Ag1 C3 84.8(2) . . . . ?
N3 O4 Ag1 O1 176.6(2) . . . 3_655 ?
